data_7005645
loop_
_publ_author_name
'Lemonnier, Jean-Fran\,cois'
'Floquet, S\'ebastien'
'Kachmar, Ali'
'Rohmer, Marie-Madeleine'
'B\'enard, Marc'
'Marrot, Jer\^ome'
'Terazzi, Emmanuel'
'Piguet, Claude'
'Cadot, Emmanuel'

_publ_section_title
;
 Host-guest adaptability within oxothiomolybdenum wheels: structures,
 studies in solution and DFT calculations.
;
_journal_issue 28
_journal_name_full 'Dalton transactions (Cambridge, England : 2003)'
_journal_page_first 3043
_journal_page_last 3054
_journal_paper_doi 10.1039/b703770H
_journal_year 2007
_chemical_formula_sum 'C17 H38 Mo14 N2 O60 S14'
_chemical_formula_weight 3022.49
_chemical_name_systematic
;
?
;
_space_group_IT_number 15
_symmetry_cell_setting monoclinic
_symmetry_space_group_name_Hall '-C 2yc'
_symmetry_space_group_name_H-M 'C 1 2/c 1'
_atom_sites_solution_hydrogens geom
_atom_sites_solution_primary direct
_atom_sites_solution_secondary difmap
_audit_creation_method SHELXL-97
_cell_angle_alpha 90.00
_cell_angle_beta 97.8990(10)
_cell_angle_gamma 90.00
_cell_formula_units_Z 4
_cell_length_a 13.0709(3)
_cell_length_b 27.1242(5)
_cell_length_c 30.5257(6)
_cell_measurement_reflns_used 9433
_cell_measurement_temperature 293(2)
_cell_measurement_theta_max 29.99
_cell_measurement_theta_min 2.33
_cell_volume 10719.8(4)
_computing_cell_refinement 'Bruker SMART'
_computing_data_collection 'Bruker SMART'
_computing_data_reduction 'Bruker SAINT'
_computing_molecular_graphics 'Bruker SHELXTL'
_computing_publication_material 'Bruker SHELXTL'
_computing_structure_refinement 'SHELXL-97 (Sheldrick, 1997)'
_computing_structure_solution 'SHELXS-97 (Sheldrick, 1990)'
_diffrn_ambient_temperature 293(2)
_diffrn_measured_fraction_theta_full 0.998
_diffrn_measured_fraction_theta_max 0.998
_diffrn_measurement_device_type 'CCD area detector'
_diffrn_measurement_method 'phi and omega scans'
_diffrn_radiation_monochromator graphite
_diffrn_radiation_source 'fine-focus sealed tube'
_diffrn_radiation_type MoK\a
_diffrn_radiation_wavelength 0.71073
_diffrn_reflns_av_R_equivalents 0.0297
_diffrn_reflns_av_sigmaI/netI 0.0165
_diffrn_reflns_limit_h_max 18
_diffrn_reflns_limit_h_min -18
_diffrn_reflns_limit_k_max 38
_diffrn_reflns_limit_k_min -26
_diffrn_reflns_limit_l_max 42
_diffrn_reflns_limit_l_min -42
_diffrn_reflns_number 125505
_diffrn_reflns_theta_full 30.08
_diffrn_reflns_theta_max 30.08
_diffrn_reflns_theta_min 1.35
_exptl_absorpt_coefficient_mu 1.928
_exptl_absorpt_correction_T_max 0.6548
_exptl_absorpt_correction_T_min 0.5127
_exptl_absorpt_correction_type multi-scan
_exptl_crystal_density_diffrn 1.873
_exptl_crystal_density_meas 0
_exptl_crystal_density_method 'not measured'
_exptl_crystal_F_000 5784
_exptl_crystal_size_max 0.40
_exptl_crystal_size_mid 0.30
_exptl_crystal_size_min 0.24
_refine_diff_density_max 1.937
_refine_diff_density_min -1.699
_refine_diff_density_rms 0.318
_refine_ls_extinction_method none
_refine_ls_goodness_of_fit_ref 1.164
_refine_ls_hydrogen_treatment constr
_refine_ls_matrix_type full
_refine_ls_number_parameters 523
_refine_ls_number_reflns 15730
_refine_ls_number_restraints 8
_refine_ls_restrained_S_all 1.171
_refine_ls_R_factor_all 0.0685
_refine_ls_R_factor_gt 0.0483
_refine_ls_shift/su_max 0.005
_refine_ls_shift/su_mean 0.000
_refine_ls_structure_factor_coef Fsqd
_refine_ls_weighting_details 'calc w=1/[\s^2^(Fo^2^)+(0.0660P)^2^+84.7282P] where P=(Fo^2^+2Fc^2^)/3'
_refine_ls_weighting_scheme calc
_refine_ls_wR_factor_gt 0.1359
_refine_ls_wR_factor_ref 0.1632
_reflns_number_gt 12597
_reflns_number_total 15730
_reflns_threshold_expression >2sigma(I)
_cod_data_source_file b703770H.txt
_cod_data_source_block Mo14Azel
_cod_depositor_comments
;
The following automatic conversions were performed:
'_symmetry_cell_setting' value 'Monoclinic' changed to 'monoclinic'
according to '/home/saulius/struct/CIF-dictionaries/cif_core.dic'
dictionary named 'cif_core.dic' version 2.4.1 from 2010-06-29.

Automatic conversion script
Id: cif_fix_enum 1527 2010-12-29 10:47:43Z saulius 
;
_cod_original_sg_symbol_H-M C2/c
_cod_database_code 7005645

loop_
_symmetry_equiv_pos_as_xyz
'x, y, z'
'-x, y, -z+1/2'
'x+1/2, y+1/2, z'
'-x+1/2, y+1/2, -z+1/2'
'-x, -y, -z'
'x, -y, z-1/2'
'-x+1/2, -y+1/2, -z'
'x+1/2, -y+1/2, z-1/2'

loop_
_atom_site_label
_atom_site_type_symbol
_atom_site_fract_x
_atom_site_fract_y
_atom_site_fract_z
_atom_site_U_iso_or_equiv
_atom_site_adp_type
_atom_site_occupancy
_atom_site_symmetry_multiplicity
_atom_site_calc_flag
_atom_site_refinement_flags
_atom_site_disorder_assembly
_atom_site_disorder_group
Mo1 Mo 0.43683(3) 0.262905(13) 0.198298(11) 0.04244(8) Uani 1 1 d . . .
Mo2 Mo 0.35521(3) 0.321836(13) 0.125341(11) 0.04308(8) Uani 1 1 d . . .
Mo3 Mo 0.28611(2) 0.408313(13) 0.048111(11) 0.04195(7) Uani 1 1 d . . .
Mo4 Mo 0.25264(3) 0.499294(12) 0.003465(11) 0.04024(7) Uani 1 1 d . . .
Mo5 Mo 0.29191(2) 0.614554(12) 0.032549(11) 0.04080(7) Uani 1 1 d . . .
Mo6 Mo 0.36309(3) 0.676456(13) 0.104382(11) 0.04347(8) Uani 1 1 d . . .
Mo7 Mo 0.45879(3) 0.713324(14) 0.205050(12) 0.04911(9) Uani 1 1 d . . .
S1 S 0.27796(8) 0.30253(4) 0.18746(4) 0.0488(2) Uani 1 1 d . . .
S2 S 0.52496(8) 0.29786(4) 0.14555(4) 0.0514(3) Uani 1 1 d . . .
S3 S 0.14140(8) 0.45929(4) 0.04496(4) 0.0482(2) Uani 1 1 d . . .
S4 S 0.40231(8) 0.45226(4) 0.01185(4) 0.0473(2) Uani 1 1 d . . .
S5 S 0.20570(8) 0.63703(4) 0.09063(4) 0.0488(2) Uani 1 1 d . . .
S6 S 0.46181(8) 0.63347(4) 0.06039(4) 0.0476(2) Uani 1 1 d . . .
S7 S 0.62744(9) 0.69894(5) 0.23498(4) 0.0591(3) Uani 1 1 d . . .
O1 O 0.4097(3) 0.20605(12) 0.17840(12) 0.0635(9) Uani 1 1 d . . .
O2 O 0.3100(3) 0.27654(12) 0.09049(10) 0.0551(8) Uani 1 1 d . . .
O3 O 0.2439(2) 0.36677(12) 0.00892(11) 0.0563(8) Uani 1 1 d . . .
O4 O 0.2003(3) 0.48513(13) -0.04860(10) 0.0572(8) Uani 1 1 d . . .
O5 O 0.2606(2) 0.65860(11) -0.00516(10) 0.0517(8) Uani 1 1 d . . .
O6 O 0.3442(3) 0.73270(11) 0.08179(11) 0.0585(9) Uani 1 1 d . . .
O7 O 0.4500(3) 0.77352(14) 0.19474(12) 0.0734(11) Uani 1 1 d . . .
O8 O 0.4158(2) 0.25111(12) 0.26465(10) 0.0525(8) Uani 1 1 d . . .
O9 O 0.2418(2) 0.37398(11) 0.10334(10) 0.0517(7) Uani 1 1 d . . .
O10 O 0.4092(2) 0.36957(11) 0.08121(10) 0.0514(7) Uani 1 1 d . . .
O11 O 0.1726(2) 0.56534(10) 0.01046(9) 0.0448(7) Uani 1 1 d . . .
O12 O 0.3469(2) 0.56056(10) -0.00859(9) 0.0426(6) Uani 1 1 d . . .
O13 O 0.3320(2) 0.68081(13) 0.16853(10) 0.0569(8) Uani 1 1 d . . .
O14 O 0.4972(2) 0.68203(14) 0.14838(10) 0.0588(9) Uani 1 1 d . . .
O15 O 0.5000 0.3345(2) 0.2500 0.0638(13) Uani 1 2 d S . .
O16 O 0.4067(3) 0.39598(12) 0.16937(12) 0.0642(10) Uani 1 1 d . . .
O17 O 0.3480(2) 0.46449(11) 0.10714(10) 0.0534(8) Uani 1 1 d . . .
O18 O 0.3203(2) 0.53419(10) 0.06992(9) 0.0438(6) Uani 1 1 d . . .
C1 C 0.3507(3) 0.51077(18) 0.10527(13) 0.0514(11) Uani 1 1 d D . .
C2 C 0.3891(7) 0.5409(2) 0.14541(19) 0.105(2) Uani 1 1 d D . .
H2A H 0.4595 0.5508 0.1432 0.126 Uiso 1 1 calc R . .
H2B H 0.3478 0.5707 0.1445 0.126 Uiso 1 1 calc R . .
C3 C 0.3879(7) 0.5175(3) 0.1892(2) 0.112(2) Uani 1 1 d D . .
H3A H 0.4369 0.4904 0.1933 0.134 Uiso 1 1 calc R . .
H3B H 0.3196 0.5049 0.1920 0.134 Uiso 1 1 calc R . .
C4 C 0.4191(5) 0.5592(4) 0.2234(2) 0.149(3) Uani 1 1 d D . .
H4A H 0.3855 0.5562 0.2497 0.178 Uiso 0.50 1 calc R . .
H4B H 0.4081 0.5919 0.2108 0.178 Uiso 0.50 1 calc R . .
H4A' H 0.4705 0.5799 0.2124 0.176 Uiso 0.50 1 calc R . .
H4B' H 0.3587 0.5795 0.2252 0.176 Uiso 0.50 1 calc R . .
C5 C 0.5379(7) 0.5442(5) 0.2318(3) 0.0915(19) Uani 0.50 1 d PD . .
H5A H 0.5449 0.5088 0.2286 0.110 Uiso 0.50 1 calc PR . .
H5B H 0.5749 0.5603 0.2104 0.110 Uiso 0.50 1 calc PR . .
N11 N 0.4813(3) 0.22552(16) 0.00869(14) 0.0585(10) Uani 1 1 d . . .
C11 C 0.5799(5) 0.2529(3) 0.0225(3) 0.0915(19) Uani 1 1 d . . .
H11A H 0.6353 0.2298 0.0295 0.137 Uiso 1 1 calc R . .
H11B H 0.5731 0.2727 0.0480 0.137 Uiso 1 1 calc R . .
H11C H 0.5944 0.2738 -0.0013 0.137 Uiso 1 1 calc R . .
C12 C 0.4497(7) 0.1980(3) 0.0469(3) 0.112(2) Uani 1 1 d . . .
H12A H 0.5017 0.1741 0.0571 0.168 Uiso 1 1 calc R . .
H12B H 0.3853 0.1815 0.0377 0.168 Uiso 1 1 calc R . .
H12C H 0.4417 0.2206 0.0703 0.168 Uiso 1 1 calc R . .
C13 C 0.3953(9) 0.2607(4) -0.0087(3) 0.149(3) Uani 1 1 d . . .
H13A H 0.3861 0.2844 0.0138 0.223 Uiso 1 1 calc R . .
H13B H 0.3324 0.2425 -0.0164 0.223 Uiso 1 1 calc R . .
H13C H 0.4128 0.2773 -0.0344 0.223 Uiso 1 1 calc R . .
C14 C 0.4976(6) 0.1892(3) -0.0260(3) 0.115(2) Uani 1 1 d . . .
H14A H 0.5069 0.2063 -0.0527 0.172 Uiso 1 1 calc R . .
H14B H 0.4386 0.1680 -0.0315 0.172 Uiso 1 1 calc R . .
H14C H 0.5580 0.1699 -0.0162 0.172 Uiso 1 1 calc R . .
O1W O 0.2756(3) 0.82740(16) 0.11544(14) 0.0814(12) Uani 1 1 d . . .
O2W O 0.6118(3) 0.39052(17) 0.08674(14) 0.0846(12) Uani 1 1 d . . .
O3W O 0.1559(3) 0.66000(18) 0.19858(16) 0.0874(13) Uani 1 1 d . . .
O4W O 0.2593(3) 0.3099(2) 0.29416(15) 0.0928(15) Uani 1 1 d . . .
O5W O 0.0066(3) 0.56957(17) 0.05340(16) 0.0910(14) Uani 1 1 d . . .
O6W O 0.1104(4) 0.5940(2) 0.91469(18) 0.1101(19) Uani 1 1 d . . .
O7W O 0.6768(3) 0.6925(2) 0.12346(19) 0.1098(17) Uani 1 1 d . . .
O8W O 0.6453(5) 0.3975(3) 0.2299(3) 0.169(3) Uani 1 1 d . . .
O9W O 0.2345(7) 0.3841(3) 0.9093(3) 0.181(3) Uani 1 1 d . . .
O10W O 0.0566(8) 0.3602(5) 0.1319(4) 0.118(4) Uani 0.50 1 d P . .
O11W O 0.0877(8) 0.4042(6) 0.1424(4) 0.131(4) Uani 0.50 1 d P . .
O12W O 0.0165(7) 0.3941(4) 0.8565(4) 0.114(4) Uani 0.50 1 d P . .
O13W O 0.5717(10) 0.8610(5) 0.2288(4) 0.131(4) Uani 0.50 1 d P . .
O14W O 0.1687(15) 0.3969(8) 0.7811(7) 0.114(6) Uani 0.25 1 d P . .
O15W O 0.6265(14) 0.4510(6) 0.1584(5) 0.165(6) Uani 0.50 1 d P . .
O16W O 0.141(2) 0.5250(8) 0.8525(7) 0.140(9) Uani 0.25 1 d P . .
O17W O 0.910(3) 0.4897(8) 0.8570(7) 0.168(12) Uani 0.25 1 d P . .
O18W O 0.205(2) 0.4310(9) 0.2006(12) 0.216(12) Uani 0.25 1 d P . .

loop_
_atom_site_aniso_label
_atom_site_aniso_U_11
_atom_site_aniso_U_22
_atom_site_aniso_U_33
_atom_site_aniso_U_23
_atom_site_aniso_U_13
_atom_site_aniso_U_12
Mo1 0.04380(15) 0.04134(15) 0.04191(15) 0.00146(13) 0.00496(12) -0.00103(13)
Mo2 0.04265(15) 0.04259(16) 0.04381(16) 0.00365(13) 0.00532(13) -0.00219(13)
Mo3 0.03882(14) 0.04087(15) 0.04500(16) 0.00212(13) 0.00162(12) -0.00515(12)
Mo4 0.03829(14) 0.03984(15) 0.04075(14) -0.00105(12) -0.00111(12) -0.00408(12)
Mo5 0.03875(14) 0.04032(15) 0.04113(15) -0.00214(12) -0.00236(12) -0.00197(12)
Mo6 0.04278(15) 0.04297(16) 0.04185(15) -0.00456(13) -0.00415(13) -0.00103(13)
Mo7 0.05265(18) 0.05001(18) 0.04022(16) -0.00254(14) -0.00953(14) 0.00143(15)
S1 0.0434(4) 0.0548(5) 0.0492(5) 0.0061(4) 0.0101(4) 0.0009(4)
S2 0.0463(5) 0.0607(6) 0.0484(5) 0.0069(4) 0.0101(4) 0.0022(4)
S3 0.0385(4) 0.0513(5) 0.0542(5) 0.0032(4) 0.0044(4) -0.0043(4)
S4 0.0417(4) 0.0444(5) 0.0566(5) 0.0061(4) 0.0093(4) -0.0005(4)
S5 0.0399(4) 0.0564(5) 0.0480(5) -0.0085(4) -0.0008(4) -0.0007(4)
S6 0.0400(4) 0.0484(5) 0.0525(5) -0.0071(4) -0.0008(4) -0.0040(4)
S7 0.0472(5) 0.0822(8) 0.0443(5) 0.0079(5) -0.0062(4) -0.0087(5)
O1 0.074(2) 0.0471(16) 0.067(2) -0.0069(15) 0.0006(17) -0.0029(15)
O2 0.0619(17) 0.0543(16) 0.0477(15) -0.0018(13) 0.0027(13) -0.0060(14)
O3 0.0564(16) 0.0477(15) 0.0629(18) -0.0104(14) 0.0015(14) -0.0100(13)
O4 0.0644(18) 0.0582(18) 0.0457(15) -0.0017(13) -0.0045(14) -0.0030(15)
O5 0.0553(16) 0.0493(15) 0.0476(15) 0.0024(12) -0.0030(13) -0.0019(13)
O6 0.0680(19) 0.0416(14) 0.0633(18) -0.0037(14) 0.0002(15) -0.0006(14)
O7 0.094(3) 0.0556(19) 0.064(2) 0.0056(16) -0.0155(19) 0.0058(19)
O8 0.0436(14) 0.0652(18) 0.0471(15) 0.0033(13) 0.0007(12) -0.0032(13)
O9 0.0459(14) 0.0522(16) 0.0572(16) 0.0101(13) 0.0081(12) 0.0035(12)
O10 0.0431(13) 0.0524(15) 0.0590(16) 0.0144(13) 0.0087(12) 0.0000(12)
O11 0.0397(12) 0.0434(13) 0.0483(14) -0.0022(11) -0.0048(11) -0.0014(11)
O12 0.0419(12) 0.0411(13) 0.0449(13) 0.0006(11) 0.0057(10) -0.0042(11)
O13 0.0518(15) 0.075(2) 0.0409(14) -0.0117(14) -0.0028(12) -0.0030(15)
O14 0.0474(15) 0.078(2) 0.0477(15) -0.0123(15) -0.0070(13) -0.0036(15)
O15 0.056(2) 0.068(3) 0.067(3) 0.000 0.006(2) 0.000
O16 0.080(2) 0.0503(17) 0.0600(19) 0.0020(15) 0.0025(17) -0.0025(16)
O17 0.0553(16) 0.0476(15) 0.0535(16) 0.0075(13) -0.0063(13) -0.0057(13)
O18 0.0401(12) 0.0452(14) 0.0442(13) -0.0047(11) -0.0012(10) -0.0040(11)
C1 0.049(2) 0.063(2) 0.0400(18) 0.0059(18) -0.0034(16) -0.0055(19)
C2 0.160(6) 0.070(3) 0.067(3) 0.003(3) -0.050(4) -0.026(4)
C3 0.131(5) 0.099(4) 0.103(4) -0.007(3) 0.004(4) -0.007(4)
C4 0.179(7) 0.167(7) 0.094(4) -0.003(4) -0.005(4) 0.048(6)
C5 0.072(3) 0.087(4) 0.111(5) -0.010(3) -0.001(3) -0.029(3)
N11 0.0447(17) 0.058(2) 0.073(2) -0.0111(19) 0.0099(17) -0.0040(16)
C11 0.072(3) 0.087(4) 0.111(5) -0.010(3) -0.001(3) -0.029(3)
C12 0.131(5) 0.099(4) 0.103(4) -0.007(3) 0.004(4) -0.007(4)
C13 0.179(7) 0.167(7) 0.094(4) -0.003(4) -0.005(4) 0.048(6)
C14 0.092(4) 0.130(5) 0.131(5) -0.082(4) 0.046(4) -0.032(4)
O1W 0.086(3) 0.083(3) 0.077(2) 0.000(2) 0.016(2) 0.016(2)
O2W 0.0592(19) 0.111(3) 0.084(2) 0.044(2) 0.0096(18) -0.002(2)
O3W 0.067(2) 0.091(3) 0.108(3) -0.019(2) 0.026(2) 0.002(2)
O4W 0.064(2) 0.135(4) 0.080(3) -0.011(3) 0.012(2) -0.006(3)
O5W 0.0524(18) 0.100(3) 0.122(3) -0.044(3) 0.017(2) -0.0209(19)
O6W 0.107(4) 0.113(4) 0.102(4) 0.020(3) -0.017(3) -0.003(3)
O7W 0.072(2) 0.128(4) 0.133(4) -0.036(3) 0.028(3) -0.045(2)
O8W 0.144(5) 0.104(4) 0.279(9) 0.008(5) 0.095(5) -0.009(4)
O9W 0.219(8) 0.174(7) 0.156(6) -0.046(5) 0.045(6) 0.040(6)
O10W 0.076(6) 0.144(9) 0.134(8) 0.059(7) 0.016(6) 0.011(6)
O11W 0.094(6) 0.201(12) 0.108(7) 0.042(8) 0.049(5) 0.054(7)
O12W 0.085(5) 0.125(8) 0.139(8) -0.038(7) 0.045(5) -0.031(6)
O13W 0.151(9) 0.148(11) 0.106(7) 0.009(7) 0.055(7) 0.006(9)
O14W 0.103(11) 0.122(14) 0.131(13) -0.064(11) 0.067(10) -0.040(10)
O15W 0.222(15) 0.165(13) 0.111(9) -0.012(9) 0.030(10) 0.032(12)
O16W 0.22(3) 0.101(12) 0.098(12) -0.060(10) 0.018(15) 0.029(16)
O17W 0.37(4) 0.073(12) 0.084(11) -0.021(9) 0.098(16) 0.009(18)
O18W 0.213(18) 0.093(15) 0.39(3) -0.078(18) 0.222(19) -0.039(15)

loop_
_atom_type_symbol
_atom_type_description
_atom_type_scat_dispersion_real
_atom_type_scat_dispersion_imag
_atom_type_scat_source
C C 0.0033 0.0016 'International Tables Vol C Tables 4.2.6.8 and 6.1.1.4'
H H 0.0000 0.0000 'International Tables Vol C Tables 4.2.6.8 and 6.1.1.4'
N N 0.0061 0.0033 'International Tables Vol C Tables 4.2.6.8 and 6.1.1.4'
O O 0.0106 0.0060 'International Tables Vol C Tables 4.2.6.8 and 6.1.1.4'
S S 0.1246 0.1234 'International Tables Vol C Tables 4.2.6.8 and 6.1.1.4'
Mo Mo -1.6832 0.6857 'International Tables Vol C Tables 4.2.6.8 and 6.1.1.4'

loop_
_geom_angle_atom_site_label_1
_geom_angle_atom_site_label_2
_geom_angle_atom_site_label_3
_geom_angle
_geom_angle_site_symmetry_1
_geom_angle_site_symmetry_3
_geom_angle_publ_flag
O1 Mo1 O8 99.19(16) . . ?
O1 Mo1 O8 100.70(15) . 2_655 ?
O8 Mo1 O8 72.13(14) . 2_655 ?
O1 Mo1 S2 103.05(14) . . ?
O8 Mo1 S2 151.29(9) . . ?
O8 Mo1 S2 85.99(9) 2_655 . ?
O1 Mo1 S1 103.53(13) . . ?
O8 Mo1 S1 88.56(9) . . ?
O8 Mo1 S1 151.10(9) 2_655 . ?
S2 Mo1 S1 103.46(4) . . ?
O1 Mo1 Mo2 101.33(12) . . ?
O8 Mo1 Mo2 139.31(9) . . ?
O8 Mo1 Mo2 136.23(9) 2_655 . ?
S2 Mo1 Mo2 52.34(3) . . ?
S1 Mo1 Mo2 52.61(3) . . ?
O2 Mo2 O10 99.67(14) . . ?
O2 Mo2 O9 96.84(14) . . ?
O10 Mo2 O9 69.93(12) . . ?
O2 Mo2 S2 101.81(12) . . ?
O10 Mo2 S2 87.06(8) . . ?
O9 Mo2 S2 152.52(9) . . ?
O2 Mo2 S1 101.38(12) . . ?
O10 Mo2 S1 154.10(10) . . ?
O9 Mo2 S1 92.64(9) . . ?
S2 Mo2 S1 103.13(4) . . ?
O2 Mo2 O16 172.05(14) . . ?
O10 Mo2 O16 75.58(12) . . ?
O9 Mo2 O16 75.61(12) . . ?
S2 Mo2 O16 84.46(9) . . ?
S1 Mo2 O16 81.70(9) . . ?
O2 Mo2 Mo1 98.47(11) . . ?
O10 Mo2 Mo1 138.02(8) . . ?
O9 Mo2 Mo1 144.00(9) . . ?
S2 Mo2 Mo1 52.19(3) . . ?
S1 Mo2 Mo1 52.43(3) . . ?
O16 Mo2 Mo1 89.23(8) . . ?
O3 Mo3 O10 99.48(14) . . ?
O3 Mo3 O9 100.15(15) . . ?
O10 Mo3 O9 70.14(12) . . ?
O3 Mo3 S4 100.19(12) . . ?
O10 Mo3 S4 88.73(9) . . ?
O9 Mo3 S4 152.73(9) . . ?
O3 Mo3 S3 100.53(12) . . ?
O10 Mo3 S3 153.35(10) . . ?
O9 Mo3 S3 89.10(9) . . ?
S4 Mo3 S3 104.78(4) . . ?
O3 Mo3 O17 177.01(14) . . ?
O10 Mo3 O17 78.30(11) . . ?
O9 Mo3 O17 77.25(11) . . ?
S4 Mo3 O17 81.83(8) . . ?
S3 Mo3 O17 80.99(8) . . ?
O3 Mo3 Mo4 103.21(11) . . ?
O10 Mo3 Mo4 137.66(8) . . ?
O9 Mo3 Mo4 137.87(9) . . ?
S4 Mo3 Mo4 52.46(3) . . ?
S3 Mo3 Mo4 52.52(3) . . ?
O17 Mo3 Mo4 79.77(7) . . ?
O4 Mo4 O11 98.46(14) . . ?
O4 Mo4 O12 100.61(14) . . ?
O11 Mo4 O12 70.13(11) . . ?
O4 Mo4 O18 168.90(14) . . ?
O11 Mo4 O18 72.31(10) . . ?
O12 Mo4 O18 70.76(10) . . ?
O4 Mo4 S4 101.84(12) . . ?
O11 Mo4 S4 151.90(8) . . ?
O12 Mo4 S4 87.09(8) . . ?
O18 Mo4 S4 85.01(7) . . ?
O4 Mo4 S3 101.79(12) . . ?
O11 Mo4 S3 89.15(8) . . ?
O12 Mo4 S3 151.42(8) . . ?
O18 Mo4 S3 84.55(8) . . ?
S4 Mo4 S3 105.33(4) . . ?
O4 Mo4 Mo3 105.76(12) . . ?
O11 Mo4 Mo3 137.96(8) . . ?
O12 Mo4 Mo3 135.24(7) . . ?
O18 Mo4 Mo3 85.34(7) . . ?
S4 Mo4 Mo3 52.69(3) . . ?
S3 Mo4 Mo3 52.85(3) . . ?
O5 Mo5 O11 97.64(13) . . ?
O5 Mo5 O12 99.02(13) . . ?
O11 Mo5 O12 70.51(11) . . ?
O5 Mo5 S5 103.95(12) . . ?
O11 Mo5 S5 89.72(9) . . ?
O12 Mo5 S5 151.49(8) . . ?
O5 Mo5 S6 103.02(11) . . ?
O11 Mo5 S6 153.03(8) . . ?
O12 Mo5 S6 89.11(8) . . ?
S5 Mo5 S6 101.75(4) . . ?
O5 Mo5 O18 163.44(12) . . ?
O11 Mo5 O18 69.09(10) . . ?
O12 Mo5 O18 67.74(10) . . ?
S5 Mo5 O18 86.35(7) . . ?
S6 Mo5 O18 87.17(7) . . ?
O5 Mo5 Mo6 97.68(10) . . ?
O11 Mo5 Mo6 141.53(8) . . ?
O12 Mo5 Mo6 140.46(7) . . ?
S5 Mo5 Mo6 52.32(3) . . ?
S6 Mo5 Mo6 52.17(3) . . ?
O18 Mo5 Mo6 98.88(6) . . ?
O6 Mo6 O13 107.56(16) . . ?
O6 Mo6 O14 105.37(15) . . ?
O13 Mo6 O14 68.72(13) . . ?
O6 Mo6 S6 106.45(13) . . ?
O13 Mo6 S6 141.63(10) . . ?
O14 Mo6 S6 85.58(10) . . ?
O6 Mo6 S5 105.62(12) . . ?
O13 Mo6 S5 84.94(9) . . ?
O14 Mo6 S5 144.09(10) . . ?
S6 Mo6 S5 102.50(4) . . ?
O6 Mo6 Mo5 101.98(11) . . ?
O13 Mo6 Mo5 133.47(10) . . ?
O14 Mo6 Mo5 135.34(10) . . ?
S6 Mo6 Mo5 52.83(3) . . ?
S5 Mo6 Mo5 52.46(3) . . ?
O7 Mo7 O14 105.38(17) . . ?
O7 Mo7 O13 106.70(16) . . ?
O14 Mo7 O13 68.83(13) . . ?
O7 Mo7 S7 106.22(15) . . ?
O14 Mo7 S7 86.14(9) . . ?
O13 Mo7 S7 142.81(10) . . ?
O7 Mo7 S7 106.67(15) . 2_655 ?
O14 Mo7 S7 143.23(11) . 2_655 ?
O13 Mo7 S7 85.00(10) . 2_655 ?
S7 Mo7 S7 101.64(4) . 2_655 ?
O7 Mo7 Mo7 101.09(13) . 2_655 ?
O14 Mo7 Mo7 136.01(9) . 2_655 ?
O13 Mo7 Mo7 134.42(9) . 2_655 ?
S7 Mo7 Mo7 52.68(3) . 2_655 ?
S7 Mo7 Mo7 52.34(3) 2_655 2_655 ?
Mo1 S1 Mo2 74.96(3) . . ?
Mo1 S2 Mo2 75.47(4) . . ?
Mo4 S3 Mo3 74.63(3) . . ?
Mo4 S4 Mo3 74.85(3) . . ?
Mo6 S5 Mo5 75.22(3) . . ?
Mo6 S6 Mo5 75.00(3) . . ?
Mo7 S7 Mo7 74.99(4) . 2_655 ?
Mo1 O8 Mo1 105.13(13) . 2_655 ?
Mo3 O9 Mo2 107.43(14) . . ?
Mo2 O10 Mo3 108.98(13) . . ?
Mo5 O11 Mo4 102.54(11) . . ?
Mo5 O12 Mo4 100.70(11) . . ?
Mo6 O13 Mo7 106.83(15) . . ?
Mo7 O14 Mo6 107.19(15) . . ?
C1 O17 Mo3 127.2(3) . . ?
C1 O18 Mo4 125.6(3) . . ?
C1 O18 Mo5 147.8(3) . . ?
Mo4 O18 Mo5 86.59(9) . . ?
O17 C1 O18 122.1(4) . . ?
O17 C1 C2 121.0(4) . . ?
O18 C1 C2 116.9(4) . . ?
C3 C2 C1 117.3(5) . . ?
C3 C2 H2A 108.0 . . ?
C1 C2 H2A 108.0 . . ?
C3 C2 H2B 108.0 . . ?
C1 C2 H2B 108.0 . . ?
H2A C2 H2B 107.2 . . ?
C2 C3 C4 105.0(6) . . ?
C2 C3 H3A 110.7 . . ?
C4 C3 H3A 110.7 . . ?
C2 C3 H3B 110.7 . . ?
C4 C3 H3B 110.7 . . ?
H3A C3 H3B 108.8 . . ?
C3 C4 C5 94.7(7) . . ?
C3 C4 H4A 112.8 . . ?
C5 C4 H4A 112.8 . . ?
C3 C4 H4B 112.8 . . ?
C5 C4 H4B 112.8 . . ?
H4A C4 H4B 110.3 . . ?
C4 C5 C4 108.7(8) 2_655 . ?
C4 C5 H5A 109.9 2_655 . ?
C4 C5 H5A 109.9 . . ?
C4 C5 H5B 109.9 2_655 . ?
C4 C5 H5B 109.9 . . ?
H5A C5 H5B 108.3 . . ?
C14 N11 C12 107.9(5) . . ?
C14 N11 C11 109.1(5) . . ?
C12 N11 C11 110.5(5) . . ?
C14 N11 C13 110.0(6) . . ?
C12 N11 C13 108.5(6) . . ?
C11 N11 C13 110.9(6) . . ?
N11 C11 H11A 109.5 . . ?
N11 C11 H11B 109.5 . . ?
H11A C11 H11B 109.5 . . ?
N11 C11 H11C 109.5 . . ?
H11A C11 H11C 109.5 . . ?
H11B C11 H11C 109.5 . . ?
N11 C12 H12A 109.5 . . ?
N11 C12 H12B 109.5 . . ?
H12A C12 H12B 109.5 . . ?
N11 C12 H12C 109.5 . . ?
H12A C12 H12C 109.5 . . ?
H12B C12 H12C 109.5 . . ?
N11 C13 H13A 109.5 . . ?
N11 C13 H13B 109.5 . . ?
H13A C13 H13B 109.5 . . ?
N11 C13 H13C 109.5 . . ?
H13A C13 H13C 109.5 . . ?
H13B C13 H13C 109.5 . . ?
N11 C14 H14A 109.5 . . ?
N11 C14 H14B 109.5 . . ?
H14A C14 H14B 109.5 . . ?
N11 C14 H14C 109.5 . . ?
H14A C14 H14C 109.5 . . ?
H14B C14 H14C 109.5 . . ?

loop_
_geom_bond_atom_site_label_1
_geom_bond_atom_site_label_2
_geom_bond_distance
_geom_bond_site_symmetry_2
_geom_bond_publ_flag
Mo1 O1 1.677(3) . ?
Mo1 O8 2.106(3) . ?
Mo1 O8 2.120(3) 2_655 ?
Mo1 S2 2.3083(12) . ?
Mo1 S1 2.3212(11) . ?
Mo1 Mo2 2.8284(5) . ?
Mo2 O2 1.679(3) . ?
Mo2 O10 2.062(3) . ?
Mo2 O9 2.092(3) . ?
Mo2 S2 2.3130(11) . ?
Mo2 S1 2.3271(11) . ?
Mo2 O16 2.461(3) . ?
Mo3 O3 1.681(3) . ?
Mo3 O10 2.066(3) . ?
Mo3 O9 2.077(3) . ?
Mo3 S4 2.3270(11) . ?
Mo3 S3 2.3343(11) . ?
Mo3 O17 2.413(3) . ?
Mo3 Mo4 2.8240(5) . ?
Mo4 O4 1.686(3) . ?
Mo4 O11 2.100(3) . ?
Mo4 O12 2.130(3) . ?
Mo4 O18 2.302(3) . ?
Mo4 S4 2.3200(11) . ?
Mo4 S3 2.3243(11) . ?
Mo5 O5 1.670(3) . ?
Mo5 O11 2.093(3) . ?
Mo5 O12 2.118(3) . ?
Mo5 S5 2.3095(11) . ?
Mo5 S6 2.3234(10) . ?
Mo5 O18 2.465(3) . ?
Mo5 Mo6 2.8164(5) . ?
Mo6 O6 1.679(3) . ?
Mo6 O13 2.057(3) . ?
Mo6 O14 2.062(3) . ?
Mo6 S6 2.3030(12) . ?
Mo6 S5 2.3054(11) . ?
Mo7 O7 1.664(4) . ?
Mo7 O14 2.050(3) . ?
Mo7 O13 2.064(3) . ?
Mo7 S7 2.3006(12) . ?
Mo7 S7 2.3110(13) 2_655 ?
Mo7 Mo7 2.8069(7) 2_655 ?
S7 Mo7 2.3110(13) 2_655 ?
O8 Mo1 2.120(3) 2_655 ?
O17 C1 1.257(6) . ?
O18 C1 1.268(5) . ?
C1 C2 1.501(7) . ?
C2 C3 1.481(8) . ?
C2 H2A 0.9700 . ?
C2 H2B 0.9700 . ?
C3 C4 1.557(10) . ?
C3 H3A 0.9700 . ?
C3 H3B 0.9700 . ?
C4 C5 1.592(10) . ?
C4 H4A 0.9700 . ?
C4 H4B 0.9700 . ?
C4 H4A' 0.9700 . ?
C4 H4B' 0.9700 . ?
C5 C4 1.462(10) 2_655 ?
C5 H5A 0.9700 . ?
C5 H5B 0.9700 . ?
N11 C14 1.482(8) . ?
N11 C12 1.490(10) . ?
N11 C11 1.495(7) . ?
N11 C13 1.513(11) . ?
C11 H11A 0.9600 . ?
C11 H11B 0.9600 . ?
C11 H11C 0.9600 . ?
C12 H12A 0.9600 . ?
C12 H12B 0.9600 . ?
C12 H12C 0.9600 . ?
C13 H13A 0.9600 . ?
C13 H13B 0.9600 . ?
C13 H13C 0.9600 . ?
C14 H14A 0.9600 . ?
C14 H14B 0.9600 . ?
C14 H14C 0.9600 . ?
O10W O11W 1.287(18) . ?
